data_7022699
loop_
_publ_author_name
'Fang, Ming'
'Li, Ji-Jing'
'Shi, Peng-Fei'
'Zhao, Bin'
'Cheng, Peng'

_publ_section_title
;
 Structures, luminescence, and slow magnetic relaxation of eight 3D
 lanthanide-organic frameworks.
;
_journal_issue 18
_journal_name_full 'Dalton transactions (Cambridge, England : 2003)'
_journal_page_first 6553
_journal_page_last 6563
_journal_paper_doi 10.1039/c3dt32861a
_journal_volume 42
_journal_year 2013
_chemical_formula_sum 'C21 H24 Dy N4 O11'
_chemical_formula_weight 670.94
_chemical_name_systematic
;
?
;
_space_group_IT_number 2
_symmetry_cell_setting triclinic
_symmetry_space_group_name_Hall '-P 1'
_symmetry_space_group_name_H-M 'P -1'
_atom_sites_solution_hydrogens geom
_atom_sites_solution_primary direct
_atom_sites_solution_secondary difmap
_audit_creation_method SHELXL-97
_cell_angle_alpha 66.863(4)
_cell_angle_beta 86.995(4)
_cell_angle_gamma 76.582(4)
_cell_formula_units_Z 2
_cell_length_a 9.8856(16)
_cell_length_b 11.6827(19)
_cell_length_c 13.441(2)
_cell_measurement_reflns_used 10443
_cell_measurement_temperature 293(2)
_cell_measurement_theta_max 27.49
_cell_measurement_theta_min 3.00
_cell_volume 1387.2(4)
_computing_structure_refinement 'SHELXL-97 (Sheldrick, 1997)'
_computing_structure_solution 'SHELXS-97 (Sheldrick, 1990)'
_diffrn_ambient_temperature 293(2)
_diffrn_measured_fraction_theta_full 0.989
_diffrn_measured_fraction_theta_max 0.989
_diffrn_radiation_monochromator graphite
_diffrn_radiation_source 'fine-focus sealed tube'
_diffrn_radiation_type MoK\a
_diffrn_radiation_wavelength 0.71075
_diffrn_reflns_av_R_equivalents 0.0390
_diffrn_reflns_av_sigmaI/netI 0.0587
_diffrn_reflns_limit_h_max 11
_diffrn_reflns_limit_h_min -11
_diffrn_reflns_limit_k_max 13
_diffrn_reflns_limit_k_min -13
_diffrn_reflns_limit_l_max 15
_diffrn_reflns_limit_l_min -15
_diffrn_reflns_number 8628
_diffrn_reflns_theta_full 25.01
_diffrn_reflns_theta_max 25.01
_diffrn_reflns_theta_min 3.01
_exptl_absorpt_coefficient_mu 2.753
_exptl_absorpt_correction_T_max 0.6090
_exptl_absorpt_correction_T_min 0.2168
_exptl_absorpt_correction_type multi-scan
_exptl_absorpt_process_details sadabs
_exptl_crystal_density_diffrn 1.606
_exptl_crystal_density_method 'not measured'
_exptl_crystal_F_000 664
_exptl_crystal_size_max 0.80
_exptl_crystal_size_mid 0.30
_exptl_crystal_size_min 0.20
_refine_diff_density_max 7.069
_refine_diff_density_min -2.646
_refine_diff_density_rms 0.294
_refine_ls_extinction_method none
_refine_ls_goodness_of_fit_ref 1.129
_refine_ls_hydrogen_treatment constr
_refine_ls_matrix_type full
_refine_ls_number_parameters 336
_refine_ls_number_reflns 4834
_refine_ls_number_restraints 222
_refine_ls_restrained_S_all 1.116
_refine_ls_R_factor_all 0.0855
_refine_ls_R_factor_gt 0.0824
_refine_ls_shift/su_max 0.000
_refine_ls_shift/su_mean 0.000
_refine_ls_structure_factor_coef Fsqd
_refine_ls_weighting_details 'calc w=1/[\s^2^(Fo^2^)+(0.0488P)^2^+59.9173P] where P=(Fo^2^+2Fc^2^)/3'
_refine_ls_weighting_scheme calc
_refine_ls_wR_factor_gt 0.1938
_refine_ls_wR_factor_ref 0.1956
_reflns_number_gt 4603
_reflns_number_total 4834
_reflns_threshold_expression >2sigma(I)
_cod_data_source_file c3dt32861a.txt
_cod_data_source_block shelxs4
_cod_depositor_comments
;
The following automatic conversions were performed:

'_refine_ls_hydrogen_treatment' value 'constra' was replaced with the
value 'constr' as specified in the replacement file
'src/cod-tools/trunk/data/replacement-values/replacement_values.lst'.

Automatic conversion script
Id: cif_fix_values 5376 2017-05-30 11:51:03Z andrius 
;
_cod_original_sg_symbol_H-M p-1
_cod_database_code 7022699

loop_
_symmetry_equiv_pos_as_xyz
'x, y, z'
'-x, -y, -z'

loop_
_atom_site_label
_atom_site_type_symbol
_atom_site_fract_x
_atom_site_fract_y
_atom_site_fract_z
_atom_site_U_iso_or_equiv
_atom_site_adp_type
_atom_site_occupancy
_atom_site_symmetry_multiplicity
_atom_site_calc_flag
_atom_site_refinement_flags
Dy1 Dy 0.23669(6) 1.02614(5) 0.00426(4) 0.0130(2) Uani 1 1 d U
C1 C 0.2900(15) 0.7087(13) 0.1585(11) 0.030(3) Uani 1 1 d U
C2 C 0.099(2) 0.6010(18) 0.4172(16) 0.055(5) Uani 1 1 d U
H2 H 0.0128 0.6250 0.4432 0.066 Uiso 1 1 calc R
C3 C 0.1210(15) 0.6695(14) 0.3121(12) 0.032(3) Uani 1 1 d U
H3 H 0.0519 0.7369 0.2678 0.039 Uiso 1 1 calc R
C4 C 0.2510(15) 0.6350(13) 0.2730(11) 0.028(3) Uani 1 1 d U
C5 C 0.3495(15) 0.5341(14) 0.3425(12) 0.031(3) Uani 1 1 d U
H5 H 0.4376 0.5099 0.3191 0.037 Uiso 1 1 calc R
C6 C 0.3146(15) 0.4699(14) 0.4476(12) 0.033(3) Uani 1 1 d U
C7 C 0.4197(14) 0.3579(14) 0.5267(11) 0.028(3) Uani 1 1 d U
C8 C 0.3878(15) 0.2993(13) 0.6336(11) 0.027(3) Uani 1 1 d U
H8 H 0.3012 0.3253 0.6582 0.032 Uiso 1 1 calc R
C9 C 0.4885(14) 0.2011(13) 0.7022(11) 0.026(3) Uani 1 1 d U
C10 C 0.6141(16) 0.1648(15) 0.6618(13) 0.036(3) Uani 1 1 d U
H10 H 0.6837 0.0988 0.7068 0.044 Uiso 1 1 calc R
C11 C 0.6359(18) 0.2280(17) 0.5527(14) 0.047(4) Uani 1 1 d U
H11 H 0.7216 0.2040 0.5258 0.056 Uiso 1 1 calc R
C12 C 0.4660(14) 0.1326(12) 0.8197(10) 0.022(3) Uani 1 1 d U
C13 C 0.0146(14) 0.9942(13) -0.1734(10) 0.022(3) Uani 1 1 d U
C14 C 0.229(2) 1.067(2) -0.4223(16) 0.060(5) Uani 1 1 d U
H14 H 0.3122 1.0919 -0.4435 0.072 Uiso 1 1 calc R
C15 C 0.1903(18) 1.0503(18) -0.3184(14) 0.045(4) Uani 1 1 d U
H15 H 0.2445 1.0653 -0.2723 0.054 Uiso 1 1 calc R
C16 C 0.0664(15) 1.0106(14) -0.2848(11) 0.028(3) Uani 1 1 d U
C17 C -0.0101(15) 0.9925(14) -0.3586(11) 0.031(3) Uani 1 1 d U
H17 H -0.0937 0.9675 -0.3398 0.037 Uiso 1 1 calc R
C18 C 0.0392(15) 1.0120(15) -0.4600(11) 0.031(3) Uani 1 1 d U
C19 C 0.273(2) 1.2083(19) 0.1366(17) 0.054(5) Uani 1 1 d U
H19 H 0.2272 1.1529 0.1891 0.065 Uiso 1 1 calc R
C20 C 0.373(4) 1.388(3) 0.081(3) 0.116(11) Uani 1 1 d U
H20A H 0.4662 1.3762 0.1059 0.175 Uiso 1 1 calc R
H20B H 0.3204 1.4722 0.0720 0.175 Uiso 1 1 calc R
H20C H 0.3737 1.3783 0.0137 0.175 Uiso 1 1 calc R
C21 C 0.290(4) 1.297(4) 0.268(3) 0.134(13) Uani 1 1 d U
H21A H 0.2384 1.3806 0.2617 0.201 Uiso 1 1 calc R
H21B H 0.3801 1.2798 0.3025 0.201 Uiso 1 1 calc R
H21C H 0.2412 1.2342 0.3116 0.201 Uiso 1 1 calc R
N1 N 0.1904(15) 0.5030(15) 0.4858(12) 0.049(4) Uani 1 1 d U
N2 N 0.5373(14) 0.3228(13) 0.4845(10) 0.042(3) Uani 1 1 d U
N3 N 0.1599(16) 1.0495(16) -0.4939(12) 0.051(4) Uani 1 1 d U
N4 N 0.308(2) 1.2939(18) 0.1606(16) 0.067(5) Uani 1 1 d U
O1 O 0.3963(12) 0.6638(11) 0.1235(9) 0.046(3) Uani 1 1 d U
O2 O 0.2028(10) 0.8158(9) 0.1073(8) 0.029(2) Uani 1 1 d U
O3 O 0.5692(10) 0.0585(10) 0.8788(8) 0.036(2) Uani 1 1 d U
O4 O 0.3452(10) 0.1459(10) 0.8501(8) 0.033(2) Uani 1 1 d U
O5 O -0.1040(10) 0.9730(10) -0.1556(8) 0.029(2) Uani 1 1 d U
O6 O 0.0905(10) 1.0037(9) -0.1083(7) 0.028(2) Uani 1 1 d U
O7 O 0.0534(11) 1.2154(10) -0.0626(8) 0.035(2) Uani 1 1 d U
H1O7 H -0.0167 1.2314 -0.0268 0.042 Uiso 1 1 d R
H2O7 H 0.0241 1.2061 -0.1167 0.042 Uiso 1 1 d R
O8 O 0.3925(11) 0.8763(10) -0.0611(8) 0.033(2) Uani 1 1 d U
H1O8 H 0.4795 0.8451 -0.0592 0.040 Uiso 1 1 d R
H2O8 H 0.3529 0.8143 -0.0327 0.040 Uiso 1 1 d R
O9 O 0.2929(11) 1.1919(10) 0.0521(9) 0.036(2) Uani 1 1 d U
O10 O 0.171(3) 0.594(3) 0.809(2) 0.167(11) Uani 1 1 d U
O11 O 0.947(3) 0.342(2) 0.077(2) 0.147(9) Uani 1 1 d U
H11A H 0.9733 0.2933 0.1421 0.176 Uiso 1 1 d R
H11B H 0.8650 0.3853 0.0776 0.176 Uiso 1 1 d R

loop_
_atom_site_aniso_label
_atom_site_aniso_U_11
_atom_site_aniso_U_22
_atom_site_aniso_U_33
_atom_site_aniso_U_23
_atom_site_aniso_U_13
_atom_site_aniso_U_12
Dy1 0.0133(3) 0.0172(3) 0.0067(3) -0.0015(2) 0.00060(19) -0.0059(2)
C1 0.032(6) 0.026(6) 0.024(6) 0.000(5) -0.001(5) -0.009(5)
C2 0.044(8) 0.052(8) 0.050(8) -0.005(6) 0.011(7) -0.003(6)
C3 0.027(6) 0.036(7) 0.023(6) 0.000(5) 0.003(5) -0.007(5)
C4 0.030(6) 0.025(6) 0.025(6) -0.005(5) 0.001(5) -0.009(5)
C5 0.029(6) 0.030(6) 0.028(6) -0.006(5) 0.002(5) -0.006(5)
C6 0.029(6) 0.032(6) 0.031(6) -0.004(5) 0.002(5) -0.010(5)
C7 0.027(6) 0.031(6) 0.019(6) -0.006(5) 0.004(5) -0.005(5)
C8 0.027(6) 0.032(6) 0.020(6) -0.008(5) 0.005(5) -0.008(5)
C9 0.030(6) 0.027(6) 0.019(6) -0.006(5) 0.000(5) -0.008(5)
C10 0.033(7) 0.034(7) 0.032(7) -0.005(5) -0.005(5) -0.003(5)
C11 0.037(7) 0.054(8) 0.034(7) -0.008(6) 0.007(6) 0.000(6)
C12 0.029(6) 0.019(5) 0.019(5) -0.006(5) 0.006(5) -0.009(5)
C13 0.024(6) 0.028(6) 0.017(5) -0.013(5) 0.006(5) -0.007(5)
C14 0.060(8) 0.079(9) 0.051(8) -0.027(7) 0.007(7) -0.033(7)
C15 0.040(7) 0.064(8) 0.038(7) -0.024(6) 0.009(6) -0.021(6)
C16 0.031(6) 0.035(6) 0.019(6) -0.009(5) 0.001(5) -0.008(5)
C17 0.031(6) 0.040(7) 0.024(6) -0.015(5) 0.008(5) -0.010(5)
C18 0.030(6) 0.042(7) 0.023(6) -0.015(5) 0.006(5) -0.013(5)
C19 0.061(8) 0.054(8) 0.054(8) -0.026(7) 0.009(7) -0.020(7)
C20 0.15(2) 0.102(16) 0.124(18) -0.062(14) 0.003(15) -0.047(14)
C21 0.17(2) 0.15(2) 0.124(19) -0.084(16) 0.006(15) -0.050(16)
N1 0.041(6) 0.052(7) 0.035(6) 0.000(5) 0.009(5) -0.004(6)
N2 0.040(6) 0.043(6) 0.026(6) -0.001(5) 0.006(5) 0.000(5)
N3 0.048(7) 0.079(8) 0.033(6) -0.022(6) 0.011(5) -0.031(6)
N4 0.080(9) 0.068(8) 0.073(9) -0.040(7) 0.005(7) -0.031(7)
O1 0.051(7) 0.035(6) 0.031(6) -0.001(5) 0.014(5) 0.005(5)
O2 0.029(5) 0.028(5) 0.023(4) -0.003(4) 0.000(4) -0.007(4)
O3 0.031(5) 0.041(5) 0.025(5) 0.001(4) -0.010(4) -0.012(4)
O4 0.033(5) 0.032(5) 0.026(5) 0.000(4) 0.012(4) -0.016(4)
O5 0.029(5) 0.039(5) 0.022(4) -0.014(4) 0.010(4) -0.015(4)
O6 0.029(5) 0.037(5) 0.022(4) -0.014(4) -0.004(4) -0.009(4)
O7 0.037(6) 0.042(6) 0.027(5) -0.018(5) 0.000(4) -0.001(5)
O8 0.033(5) 0.031(5) 0.035(6) -0.008(4) 0.004(4) -0.014(4)
O9 0.034(5) 0.042(5) 0.042(5) -0.026(4) 0.003(4) -0.012(4)
O10 0.167(18) 0.169(18) 0.142(17) -0.061(14) 0.008(14) 0.005(14)
O11 0.161(17) 0.122(15) 0.162(17) -0.073(13) -0.017(14) -0.005(13)

loop_
_atom_type_symbol
_atom_type_description
_atom_type_scat_dispersion_real
_atom_type_scat_dispersion_imag
_atom_type_scat_source
C C 0.0033 0.0016 'International Tables Vol C Tables 4.2.6.8 and 6.1.1.4'
H H 0.0000 0.0000 'International Tables Vol C Tables 4.2.6.8 and 6.1.1.4'
Dy Dy -0.1892 4.4098 'International Tables Vol C Tables 4.2.6.8 and 6.1.1.4'
N N 0.0061 0.0033 'International Tables Vol C Tables 4.2.6.8 and 6.1.1.4'
O O 0.0106 0.0060 'International Tables Vol C Tables 4.2.6.8 and 6.1.1.4'

loop_
_geom_angle_atom_site_label_1
_geom_angle_atom_site_label_2
_geom_angle_atom_site_label_3
_geom_angle
_geom_angle_site_symmetry_1
_geom_angle_site_symmetry_3
O6 Dy1 O3 149.4(4) . 2_666
O6 Dy1 O4 88.6(4) . 1_564
O3 Dy1 O4 96.9(4) 2_666 1_564
O6 Dy1 O5 104.8(3) . 2_575
O3 Dy1 O5 87.0(4) 2_666 2_575
O4 Dy1 O5 146.6(4) 1_564 2_575
O6 Dy1 O2 78.1(3) . .
O3 Dy1 O2 79.6(3) 2_666 .
O4 Dy1 O2 142.9(4) 1_564 .
O5 Dy1 O2 70.5(3) 2_575 .
O6 Dy1 O7 71.1(3) . .
O3 Dy1 O7 139.4(4) 2_666 .
O4 Dy1 O7 81.6(4) 1_564 .
O5 Dy1 O7 74.4(3) 2_575 .
O2 Dy1 O7 124.6(3) . .
O6 Dy1 O9 140.3(4) . .
O3 Dy1 O9 69.8(4) 2_666 .
O4 Dy1 O9 76.1(4) 1_564 .
O5 Dy1 O9 74.2(3) 2_575 .
O2 Dy1 O9 133.9(4) . .
O7 Dy1 O9 70.5(4) . .
O6 Dy1 O8 78.3(3) . .
O3 Dy1 O8 75.0(4) 2_666 .
O4 Dy1 O8 71.8(3) 1_564 .
O5 Dy1 O8 140.3(3) 2_575 .
O2 Dy1 O8 71.6(3) . .
O7 Dy1 O8 139.7(3) . .
O9 Dy1 O8 128.2(3) . .
O1 C1 O2 126.4(13) . .
O1 C1 C4 119.2(13) . .
O2 C1 C4 114.4(13) . .
N1 C2 C3 125.6(17) . .
N1 C2 H2 117.2 . .
C3 C2 H2 117.2 . .
C2 C3 C4 117.4(14) . .
C2 C3 H3 121.3 . .
C4 C3 H3 121.3 . .
C5 C4 C3 118.7(13) . .
C5 C4 C1 119.0(13) . .
C3 C4 C1 122.2(13) . .
C4 C5 C6 118.7(14) . .
C4 C5 H5 120.6 . .
C6 C5 H5 120.6 . .
N1 C6 C5 122.9(14) . .
N1 C6 C7 116.7(13) . .
C5 C6 C7 120.4(13) . .
N2 C7 C8 124.7(13) . .
N2 C7 C6 114.9(12) . .
C8 C7 C6 120.3(13) . .
C9 C8 C7 117.8(13) . .
C9 C8 H8 121.1 . .
C7 C8 H8 121.1 . .
C10 C9 C8 119.0(13) . .
C10 C9 C12 118.7(12) . .
C8 C9 C12 122.2(13) . .
C9 C10 C11 119.1(14) . .
C9 C10 H10 120.5 . .
C11 C10 H10 120.5 . .
N2 C11 C10 122.3(15) . .
N2 C11 H11 118.8 . .
C10 C11 H11 118.8 . .
O4 C12 O3 124.3(12) . .
O4 C12 C9 117.9(12) . .
O3 C12 C9 117.6(12) . .
O6 C13 O5 125.3(12) . .
O6 C13 C16 118.6(12) . .
O5 C13 C16 116.0(11) . .
N3 C14 C15 126.0(18) . .
N3 C14 H14 117.0 . .
C15 C14 H14 117.0 . .
C14 C15 C16 117.7(16) . .
C14 C15 H15 121.1 . .
C16 C15 H15 121.1 . .
C17 C16 C15 117.9(13) . .
C17 C16 C13 121.2(13) . .
C15 C16 C13 120.9(13) . .
C18 C17 C16 119.1(14) . .
C18 C17 H17 120.4 . .
C16 C17 H17 120.4 . .
N3 C18 C17 123.9(14) . .
N3 C18 C18 116.0(16) . 2_574
C17 C18 C18 120.0(16) . 2_574
O9 C19 N4 127(2) . .
O9 C19 H19 116.5 . .
N4 C19 H19 116.5 . .
N4 C20 H20A 109.5 . .
N4 C20 H20B 109.5 . .
H20A C20 H20B 109.5 . .
N4 C20 H20C 109.5 . .
H20A C20 H20C 109.5 . .
H20B C20 H20C 109.5 . .
N4 C21 H21A 109.5 . .
N4 C21 H21B 109.5 . .
H21A C21 H21B 109.5 . .
N4 C21 H21C 109.5 . .
H21A C21 H21C 109.5 . .
H21B C21 H21C 109.5 . .
C2 N1 C6 116.7(15) . .
C7 N2 C11 116.9(13) . .
C14 N3 C18 115.4(15) . .
C19 N4 C20 120(2) . .
C19 N4 C21 122(2) . .
C20 N4 C21 118(2) . .
C1 O2 Dy1 131.5(9) . .
C12 O3 Dy1 163.4(10) . 2_666
C12 O4 Dy1 133.4(9) . 1_546
C13 O5 Dy1 126.6(8) . 2_575
C13 O6 Dy1 177.0(9) . .
Dy1 O7 H1O7 124.1 . .
Dy1 O7 H2O7 99.2 . .
H1O7 O7 H2O7 107.7 . .
Dy1 O8 H1O8 137.3 . .
Dy1 O8 H2O8 97.3 . .
H1O8 O8 H2O8 107.7 . .
C19 O9 Dy1 128.6(12) . .
H11A O11 H11B 107.7 . .

loop_
_geom_bond_atom_site_label_1
_geom_bond_atom_site_label_2
_geom_bond_distance
_geom_bond_site_symmetry_2
Dy1 O6 2.272(9) .
Dy1 O3 2.311(9) 2_666
Dy1 O4 2.363(9) 1_564
Dy1 O5 2.364(9) 2_575
Dy1 O2 2.393(9) .
Dy1 O7 2.394(10) .
Dy1 O9 2.447(10) .
Dy1 O8 2.454(10) .
C1 O1 1.219(18) .
C1 O2 1.292(17) .
C1 C4 1.519(19) .
C2 N1 1.32(2) .
C2 C3 1.36(2) .
C2 H2 0.9300 .
C3 C4 1.40(2) .
C3 H3 0.9300 .
C4 C5 1.38(2) .
C5 C6 1.38(2) .
C5 H5 0.9300 .
C6 N1 1.34(2) .
C6 C7 1.52(2) .
C7 N2 1.317(19) .
C7 C8 1.382(19) .
C8 C9 1.38(2) .
C8 H8 0.9300 .
C9 C10 1.37(2) .
C9 C12 1.496(18) .
C10 C11 1.39(2) .
C10 H10 0.9300 .
C11 N2 1.35(2) .
C11 H11 0.9300 .
C12 O4 1.237(16) .
C12 O3 1.248(17) .
C13 O6 1.236(16) .
C13 O5 1.245(16) .
C13 C16 1.510(18) .
C14 N3 1.31(2) .
C14 C15 1.38(3) .
C14 H14 0.9300 .
C15 C16 1.40(2) .
C15 H15 0.9300 .
C16 C17 1.38(2) .
C17 C18 1.37(2) .
C17 H17 0.9300 .
C18 N3 1.36(2) .
C18 C18 1.50(3) 2_574
C19 O9 1.22(2) .
C19 N4 1.29(2) .
C19 H19 0.9300 .
C20 N4 1.44(3) .
C20 H20A 0.9600 .
C20 H20B 0.9600 .
C20 H20C 0.9600 .
C21 N4 1.47(4) .
C21 H21A 0.9600 .
C21 H21B 0.9600 .
C21 H21C 0.9600 .
O3 Dy1 2.311(9) 2_666
O4 Dy1 2.363(9) 1_546
O5 Dy1 2.364(9) 2_575
O7 H1O7 0.8500 .
O7 H2O7 0.8501 .
O8 H1O8 0.8500 .
O8 H2O8 0.8499 .
O11 H11A 0.8500 .
O11 H11B 0.8500 .

loop_
_geom_torsion_atom_site_label_1
_geom_torsion_atom_site_label_2
_geom_torsion_atom_site_label_3
_geom_torsion_atom_site_label_4
_geom_torsion
_geom_torsion_site_symmetry_1
_geom_torsion_site_symmetry_4
N1 C2 C3 C4 -1(3) . .
C2 C3 C4 C5 0(2) . .
C2 C3 C4 C1 -176.9(16) . .
O1 C1 C4 C5 14(2) . .
O2 C1 C4 C5 -166.4(13) . .
O1 C1 C4 C3 -169.2(15) . .
O2 C1 C4 C3 10(2) . .
C3 C4 C5 C6 1(2) . .
C1 C4 C5 C6 178.1(13) . .
C4 C5 C6 N1 -2(2) . .
C4 C5 C6 C7 179.7(13) . .
N1 C6 C7 N2 175.8(15) . .
C5 C6 C7 N2 -5(2) . .
N1 C6 C7 C8 -3(2) . .
C5 C6 C7 C8 175.7(14) . .
N2 C7 C8 C9 3(2) . .
C6 C7 C8 C9 -178.0(13) . .
C7 C8 C9 C10 -1(2) . .
C7 C8 C9 C12 179.0(13) . .
C8 C9 C10 C11 0(2) . .
C12 C9 C10 C11 180.0(15) . .
C9 C10 C11 N2 -1(3) . .
C10 C9 C12 O4 -164.6(13) . .
C8 C9 C12 O4 16(2) . .
C10 C9 C12 O3 10(2) . .
C8 C9 C12 O3 -169.5(13) . .
N3 C14 C15 C16 1(3) . .
C14 C15 C16 C17 -1(3) . .
C14 C15 C16 C13 -178.3(16) . .
O6 C13 C16 C17 175.6(13) . .
O5 C13 C16 C17 -5(2) . .
O6 C13 C16 C15 -7(2) . .
O5 C13 C16 C15 172.0(14) . .
C15 C16 C17 C18 1(2) . .
C13 C16 C17 C18 178.2(14) . .
C16 C17 C18 N3 -1(3) . .
C16 C17 C18 C18 177.7(17) . 2_574
C3 C2 N1 C6 0(3) . .
C5 C6 N1 C2 1(3) . .
C7 C6 N1 C2 179.6(16) . .
C8 C7 N2 C11 -4(2) . .
C6 C7 N2 C11 176.9(15) . .
C10 C11 N2 C7 3(3) . .
C15 C14 N3 C18 0(3) . .
C17 C18 N3 C14 0(3) . .
C18 C18 N3 C14 -178.2(19) 2_574 .
O9 C19 N4 C20 4(4) . .
O9 C19 N4 C21 -174(3) . .
O1 C1 O2 Dy1 -48(2) . .
C4 C1 O2 Dy1 132.0(11) . .
O6 Dy1 O2 C1 132.1(13) . .
O3 Dy1 O2 C1 -26.9(12) 2_666 .
O4 Dy1 O2 C1 60.8(14) 1_564 .
O5 Dy1 O2 C1 -117.3(13) 2_575 .
O7 Dy1 O2 C1 -171.0(11) . .
O9 Dy1 O2 C1 -75.2(13) . .
O8 Dy1 O2 C1 50.6(12) . .
O4 C12 O3 Dy1 -93(3) . 2_666
C9 C12 O3 Dy1 93(3) . 2_666
O3 C12 O4 Dy1 -15(2) . 1_546
C9 C12 O4 Dy1 160.0(9) . 1_546
O6 C13 O5 Dy1 10(2) . 2_575
C16 C13 O5 Dy1 -169.7(9) . 2_575
O5 C13 O6 Dy1 -163(17) . .
C16 C13 O6 Dy1 17(19) . .
O3 Dy1 O6 C13 -95(18) 2_666 .
O4 Dy1 O6 C13 6(18) 1_564 .
O5 Dy1 O6 C13 155(18) 2_575 .
O2 Dy1 O6 C13 -139(18) . .
O7 Dy1 O6 C13 88(18) . .
O9 Dy1 O6 C13 72(18) . .
O8 Dy1 O6 C13 -66(18) . .
N4 C19 O9 Dy1 177.3(16) . .
O6 Dy1 O9 C19 111.3(15) . .
O3 Dy1 O9 C19 -75.7(15) 2_666 .
O4 Dy1 O9 C19 -178.5(16) 1_564 .
O5 Dy1 O9 C19 17.0(15) 2_575 .
O2 Dy1 O9 C19 -24.1(17) . .
O7 Dy1 O9 C19 95.6(15) . .
O8 Dy1 O9 C19 -125.7(15) . .
